data_7708443
loop_
_publ_author_name
'Jana, Narayan Ch.'
'Ghorai, Pravat'
'Brand\~ao, Paula'
'Jaglicic, Zvonko'
'Panja, Anangamohan'

_publ_section_title
;
 Proton controlled synthesis of two dicopper(II) complexes and their
 magnetic and biomimetic catalytic studies along with probing the binding
 mode of the substrate to the metal centre
;
_journal_name_full 'Dalton Transactions'
_journal_paper_doi 10.1039/D1DT02369A
_journal_year 2021
_chemical_formula_sum 'C25.64 H55.28 Cl4 Cu2 N6 O20'
_chemical_formula_weight 1036.60
_space_group_crystal_system triclinic
_space_group_IT_number 2
_space_group_name_Hall '-P 1'
_space_group_name_H-M_alt 'P -1'
_atom_sites_solution_hydrogens mixed
_audit_creation_method SHELXL-2018/3
_audit_update_record
;
2021-09-21 deposited with the CCDC.	2021-09-27 downloaded from the CCDC.
;
_cell_angle_alpha 93.655(2)
_cell_angle_beta 97.899(2)
_cell_angle_gamma 95.664(2)
_cell_formula_units_Z 2
_cell_length_a 7.3209(5)
_cell_length_b 13.3592(9)
_cell_length_c 21.4725(15)
_cell_measurement_reflns_used 475
_cell_measurement_temperature 150(2)
_cell_measurement_theta_max 26.70
_cell_measurement_theta_min 2.94
_cell_volume 2063.6(2)
_computing_cell_refinement 'Bruker Smart'
_computing_data_collection 'Bruker Smart'
_computing_data_reduction 'Bruker Saint'
_computing_molecular_graphics 'Mercury (Macrae et al 2008)'
_computing_publication_material 'SHELXL-2016/4 (Sheldrick, 2016)'
_computing_structure_refinement 'SHELXL-2018/3 (Sheldrick, 2018)'
_computing_structure_solution 'SHELXT 2014/4 (Sheldrick, 2014)'
_diffrn_ambient_temperature 150(2)
_diffrn_measured_fraction_theta_full 0.998
_diffrn_measured_fraction_theta_max 0.997
_diffrn_measurement_device_type CCD
_diffrn_measurement_method 'omega and phi scans'
_diffrn_radiation_type MoK\a
_diffrn_radiation_wavelength 0.71073
_diffrn_reflns_av_R_equivalents 0.0305
_diffrn_reflns_av_unetI/netI 0.0253
_diffrn_reflns_Laue_measured_fraction_full 0.998
_diffrn_reflns_Laue_measured_fraction_max 0.997
_diffrn_reflns_limit_h_max 9
_diffrn_reflns_limit_h_min -10
_diffrn_reflns_limit_k_max 18
_diffrn_reflns_limit_k_min -18
_diffrn_reflns_limit_l_max 29
_diffrn_reflns_limit_l_min -29
_diffrn_reflns_number 60723
_diffrn_reflns_point_group_measured_fraction_full 0.998
_diffrn_reflns_point_group_measured_fraction_max 0.997
_diffrn_reflns_theta_full 25.242
_diffrn_reflns_theta_max 29.245
_diffrn_reflns_theta_min 2.364
_diffrn_source 'fine-focus sealed tube'
_exptl_absorpt_coefficient_mu 1.373
_exptl_absorpt_correction_T_max 0.7458
_exptl_absorpt_correction_T_min 0.6526
_exptl_absorpt_correction_type multi-scan
_exptl_absorpt_process_details SADABS
_exptl_crystal_colour Purple
_exptl_crystal_density_diffrn 1.668
_exptl_crystal_description Block
_exptl_crystal_F_000 1074
_exptl_crystal_size_max 0.220
_exptl_crystal_size_mid 0.160
_exptl_crystal_size_min 0.040
_refine_diff_density_max 1.340
_refine_diff_density_min -0.461
_refine_diff_density_rms 0.068
_refine_ls_extinction_method none
_refine_ls_goodness_of_fit_ref 1.065
_refine_ls_hydrogen_treatment mixed
_refine_ls_matrix_type full
_refine_ls_number_parameters 674
_refine_ls_number_reflns 11173
_refine_ls_number_restraints 249
_refine_ls_restrained_S_all 1.086
_refine_ls_R_factor_all 0.0451
_refine_ls_R_factor_gt 0.0337
_refine_ls_shift/su_max 0.002
_refine_ls_shift/su_mean 0.000
_refine_ls_structure_factor_coef Fsqd
_refine_ls_weighting_details 'w=1/[\s^2^(Fo^2^)+(0.0324P)^2^+1.9169P] where P=(Fo^2^+2Fc^2^)/3'
_refine_ls_weighting_scheme calc
_refine_ls_wR_factor_gt 0.0770
_refine_ls_wR_factor_ref 0.0814
_reflns_Friedel_coverage 0.000
_reflns_number_gt 9436
_reflns_number_total 11173
_reflns_threshold_expression 'I > 2\s(I)'
_cod_data_source_file d1dt02369a2.cif
_cod_data_source_block complex-1
_cod_database_code 7708443
_shelx_shelxl_version_number 2018/3
_shelx_space_group_comment
;
The symmetry employed for this shelxl refinement is uniquely defined
by the following loop, which should always be used as a source of
symmetry information in preference to the above space-group names.
They are only intended as comments.
;
_shelx_estimated_absorpt_t_min 0.752
_shelx_estimated_absorpt_t_max 0.947

loop_
_space_group_symop_operation_xyz
'x, y, z'
'-x, -y, -z'

loop_
_atom_site_label
_atom_site_type_symbol
_atom_site_fract_x
_atom_site_fract_y
_atom_site_fract_z
_atom_site_U_iso_or_equiv
_atom_site_adp_type
_atom_site_occupancy
_atom_site_site_symmetry_order
_atom_site_calc_flag
_atom_site_refinement_flags_posn
_atom_site_refinement_flags_adp
_atom_site_refinement_flags_occupancy
_atom_site_disorder_assembly
_atom_site_disorder_group
Cu1 Cu 0.87299(3) 0.91291(2) 0.77964(2) 0.01645(6) Uani 1 1 d . . . . .
Cu2 Cu 0.74163(3) 0.77479(2) 0.87477(2) 0.01770(6) Uani 1 1 d . . . . .
O2 O 0.8203(2) 0.77365(10) 0.79302(6) 0.0235(3) Uani 1 1 d . . . . .
C26 C 0.9438(5) 0.7020(3) 0.77555(16) 0.0311(10) Uani 0.637(8) 1 d . . P A 1
H26A H 1.000362 0.724241 0.739273 0.047 Uiso 0.637(8) 1 calc R U P A 1
H26B H 0.873467 0.635506 0.764392 0.047 Uiso 0.637(8) 1 calc R U P A 1
H26C H 1.041255 0.697726 0.811155 0.047 Uiso 0.637(8) 1 calc R U P A 1
H2A H 0.916584 0.740835 0.791395 0.047 Uiso 0.363(8) 1 d R U P A 2
O1 O 0.84623(17) 0.91498(9) 0.87069(6) 0.0166(2) Uani 1 1 d . . . . .
C16 C 0.8243(2) 0.99336(14) 0.90839(8) 0.0168(3) Uani 1 1 d . . . . .
C10 C 0.8635(3) 1.09285(14) 0.89133(8) 0.0198(4) Uani 1 1 d . . . . .
C11 C 0.8502(3) 1.17482(15) 0.93408(9) 0.0238(4) Uani 1 1 d . . . . .
H11 H 0.876387 1.241238 0.921882 0.029 Uiso 1 1 calc R U . . .
C12 C 0.8006(3) 1.16287(15) 0.99327(9) 0.0239(4) Uani 1 1 d . . . . .
C14 C 0.7576(3) 1.06535(15) 1.00904(9) 0.0228(4) Uani 1 1 d . . . . .
H14 H 0.720359 1.055557 1.049080 0.027 Uiso 1 1 calc R U . . .
C15 C 0.7670(3) 0.98037(14) 0.96811(8) 0.0193(4) Uani 1 1 d . . . . .
C13 C 0.8025(3) 1.25216(17) 1.04019(10) 0.0308(5) Uani 1 1 d . . . . .
H13A H 0.919757 1.260414 1.069093 0.046 Uiso 1 1 calc R U . . .
H13B H 0.698873 1.240788 1.064247 0.046 Uiso 1 1 calc R U . . .
H13C H 0.790071 1.313244 1.017696 0.046 Uiso 1 1 calc R U . . .
C9 C 0.9221(3) 1.11782(14) 0.83174(9) 0.0207(4) Uani 1 1 d . . . . .
H9 H 0.955326 1.187444 0.827787 0.025 Uiso 1 1 calc R U . . .
N3 N 0.9348(2) 1.05825(12) 0.78400(7) 0.0181(3) Uani 1 1 d . . . . .
C8 C 1.0103(3) 1.10528(15) 0.73106(9) 0.0231(4) Uani 1 1 d . . . . .
H8A H 1.141337 1.092035 0.732127 0.028 Uiso 1 1 calc R U . . .
H8B H 1.007737 1.179240 0.736598 0.028 Uiso 1 1 calc R U . . .
C27 C 0.9026(3) 1.06603(16) 0.66710(9) 0.0250(4) Uani 1 1 d . . . . .
H27A H 0.769127 1.071975 0.667848 0.030 Uiso 1 1 calc R U . . .
H27B H 0.943720 1.108950 0.634639 0.030 Uiso 1 1 calc R U . . .
C6 C 0.9267(3) 0.95703(16) 0.64853(9) 0.0237(4) Uani 1 1 d . . . . .
H6A H 0.881796 0.941982 0.602939 0.028 Uiso 1 1 calc R U . . .
H6B H 1.060363 0.947993 0.655716 0.028 Uiso 1 1 calc R U . . .
N2 N 0.8246(2) 0.88418(13) 0.68473(7) 0.0192(3) Uani 1 1 d . . . . .
C5 C 0.6205(3) 0.86925(15) 0.66386(8) 0.0193(4) Uani 1 1 d . . . . .
H5A H 0.568888 0.933650 0.672500 0.023 Uiso 1 1 calc R U . . .
H5B H 0.564261 0.818807 0.689457 0.023 Uiso 1 1 calc R U . . .
C4 C 0.5633(3) 0.83432(15) 0.59431(8) 0.0201(4) Uani 1 1 d . . . . .
H4A H 0.598906 0.889074 0.567912 0.024 Uiso 1 1 calc R U . . .
H4B H 0.627626 0.775259 0.583366 0.024 Uiso 1 1 calc R U . . .
C3 C 0.3548(3) 0.80608(15) 0.58159(8) 0.0210(4) Uani 1 1 d . . . . .
H3A H 0.321230 0.748317 0.605995 0.025 Uiso 1 1 calc R U . . .
H3B H 0.291669 0.863704 0.595927 0.025 Uiso 1 1 calc R U . . .
N1 N 0.2890(2) 0.77830(12) 0.51257(7) 0.0199(3) Uani 1 1 d . . . . .
C2 C 0.0872(3) 0.78917(17) 0.49558(10) 0.0292(4) Uani 1 1 d . . . . .
H2C H 0.063321 0.857459 0.509244 0.044 Uiso 1 1 calc R U . . .
H2D H 0.052180 0.777386 0.449783 0.044 Uiso 1 1 calc R U . . .
H2E H 0.013956 0.739797 0.516564 0.044 Uiso 1 1 calc R U . . .
C1 C 0.3274(3) 0.67507(17) 0.49213(11) 0.0331(5) Uani 1 1 d . . . . .
H1A H 0.459780 0.668689 0.503457 0.050 Uiso 1 1 calc R U . . .
H1B H 0.254685 0.625409 0.513106 0.050 Uiso 1 1 calc R U . . .
H1C H 0.292908 0.662998 0.446324 0.050 Uiso 1 1 calc R U . . .
C17 C 0.7265(3) 0.88335(15) 0.99249(8) 0.0211(4) Uani 1 1 d . . . . .
H17 H 0.703440 0.885168 1.034997 0.025 Uiso 1 1 calc R U . . .
N4 N 0.7179(2) 0.79485(12) 0.96394(7) 0.0197(3) Uani 1 1 d . . . . .
C18 C 0.6830(3) 0.70990(16) 1.00374(9) 0.0272(4) Uani 1 1 d . . . . .
H18A H 0.555484 0.709188 1.014360 0.033 Uiso 1 1 calc R U . . .
H18B H 0.770065 0.721784 1.043692 0.033 Uiso 1 1 calc R U . . .
C19 C 0.7045(3) 0.60744(16) 0.97269(10) 0.0281(4) Uani 1 1 d . . . . .
H19A H 0.686744 0.555770 1.003008 0.034 Uiso 1 1 calc R U . . .
H19B H 0.832623 0.607722 0.962688 0.034 Uiso 1 1 calc R U . . .
C20 C 0.5691(3) 0.57801(15) 0.91266(9) 0.0263(4) Uani 1 1 d . . . . .
H20A H 0.559972 0.504126 0.902775 0.032 Uiso 1 1 calc R U . . .
H20B H 0.444538 0.595822 0.919061 0.032 Uiso 1 1 calc R U . . .
N5 N 0.6307(3) 0.63066(12) 0.85891(7) 0.0218(3) Uani 1 1 d . . . . .
C21 C 0.4865(3) 0.61850(15) 0.80196(9) 0.0265(4) Uani 1 1 d . . . . .
H21A H 0.520942 0.668156 0.772113 0.032 Uiso 1 1 calc R U . . .
H21B H 0.366632 0.633768 0.814663 0.032 Uiso 1 1 calc R U . . .
C22 C 0.4614(3) 0.51304(15) 0.76828(10) 0.0272(4) Uani 1 1 d . . . . .
H22A H 0.584015 0.490370 0.763814 0.033 Uiso 1 1 calc R U . . .
H22B H 0.396105 0.464872 0.793105 0.033 Uiso 1 1 calc R U . . .
C23 C 0.3489(3) 0.51615(15) 0.70355(10) 0.0280(4) Uani 1 1 d . . . . .
H23A H 0.220713 0.529175 0.708625 0.034 Uiso 1 1 calc R U . . .
H23B H 0.403977 0.572465 0.681952 0.034 Uiso 1 1 calc R U . . .
N6 N 0.3429(3) 0.41945(12) 0.66353(8) 0.0233(3) Uani 1 1 d . . . . .
C24 C 0.2930(3) 0.43497(17) 0.59535(10) 0.0310(5) Uani 1 1 d . . . . .
H24A H 0.378877 0.489173 0.583601 0.047 Uiso 1 1 calc R U . . .
H24B H 0.301251 0.372465 0.569897 0.047 Uiso 1 1 calc R U . . .
H24C H 0.166011 0.453458 0.587761 0.047 Uiso 1 1 calc R U . . .
C25 C 0.2150(3) 0.33745(15) 0.68307(10) 0.0292(4) Uani 1 1 d . . . . .
H25A H 0.250466 0.328657 0.727925 0.044 Uiso 1 1 calc R U . . .
H25B H 0.087582 0.355357 0.676011 0.044 Uiso 1 1 calc R U . . .
H25C H 0.222822 0.274363 0.658148 0.044 Uiso 1 1 calc R U . . .
Cl1 Cl 0.37249(15) 0.93535(11) 0.81304(5) 0.0212(2) Uani 0.869(5) 1 d D . P B 1
O3 O 0.5244(6) 0.9786(4) 0.7836(3) 0.0293(8) Uani 0.869(5) 1 d D . P B 1
O4 O 0.4322(5) 0.8538(3) 0.84988(15) 0.0299(7) Uani 0.869(5) 1 d D . P B 1
O5 O 0.2188(3) 0.89667(17) 0.76560(10) 0.0377(6) Uani 0.869(5) 1 d D . P B 1
O6 O 0.3152(3) 1.01196(19) 0.85414(9) 0.0351(5) Uani 0.869(5) 1 d D . P B 1
Cl1A Cl 0.3598(11) 0.9027(8) 0.7986(5) 0.0291(16) Uani 0.131(5) 1 d D . P B 2
O3A O 0.499(4) 0.981(2) 0.7857(19) 0.026(4) Uani 0.131(5) 1 d D . P B 2
O4A O 0.455(4) 0.838(2) 0.8386(10) 0.031(4) Uani 0.131(5) 1 d D . P B 2
O5A O 0.2727(19) 0.8505(13) 0.7413(6) 0.044(4) Uani 0.131(5) 1 d D . P B 2
O6A O 0.234(2) 0.9585(14) 0.8302(8) 0.046(5) Uani 0.131(5) 1 d D . P B 2
H2 H 0.867(3) 0.8255(19) 0.6789(11) 0.025(6) Uiso 1 1 d . . . . .
H5 H 0.728(4) 0.6036(18) 0.8497(11) 0.025(6) Uiso 1 1 d . . . . .
H6 H 0.450(4) 0.3997(19) 0.6685(12) 0.029(7) Uiso 1 1 d . . . . .
H1 H 0.349(4) 0.8201(19) 0.4919(12) 0.028(6) Uiso 1 1 d . . . . .
Cl2 Cl 0.35920(6) 0.09836(3) 0.57533(2) 0.02124(9) Uani 1 1 d . . . . .
O10 O 0.5411(2) 0.07981(11) 0.56140(7) 0.0268(3) Uani 1 1 d . . . . .
O12 O 0.3256(2) 0.19818(12) 0.55850(8) 0.0374(4) Uani 1 1 d . . . . .
O11 O 0.3532(3) 0.08943(16) 0.64118(8) 0.0470(5) Uani 1 1 d . . . . .
O9 O 0.2215(2) 0.02681(13) 0.53860(9) 0.0438(4) Uani 1 1 d . . . . .
Cl3 Cl 0.9911(5) 0.4341(3) 0.8469(2) 0.0316(7) Uani 0.706(6) 1 d D . P C 1
O13 O 1.1283(5) 0.3673(2) 0.85863(19) 0.0498(9) Uani 0.706(6) 1 d D . P C 1
O14 O 0.9638(5) 0.4489(3) 0.78047(12) 0.0482(9) Uani 0.706(6) 1 d D . P C 1
O15 O 0.8141(6) 0.3923(5) 0.8619(2) 0.0603(12) Uani 0.706(6) 1 d D . P C 1
O16 O 1.0487(6) 0.5302(2) 0.88092(16) 0.0677(12) Uani 0.706(6) 1 d D . P C 1
Cl3A Cl 0.9892(10) 0.4460(8) 0.8447(4) 0.0258(13) Uani 0.294(6) 1 d D . P C 2
O14A O 0.9607(15) 0.3850(9) 0.7862(4) 0.080(3) Uani 0.294(6) 1 d D . P C 2
O13A O 1.1596(14) 0.4212(13) 0.8753(6) 0.097(4) Uani 0.294(6) 1 d D . P C 2
O15A O 0.863(2) 0.4138(12) 0.8872(7) 0.094(4) Uani 0.294(6) 1 d D . P C 2
O16A O 0.9827(12) 0.5477(5) 0.8329(5) 0.066(3) Uani 0.294(6) 1 d D . P C 2
Cl4 Cl 0.8306(4) 0.59068(19) 0.61581(14) 0.0376(5) Uani 0.804(7) 1 d D U P D 1
O17 O 0.8768(8) 0.4965(3) 0.6368(2) 0.0594(13) Uani 0.804(7) 1 d D U P D 1
O18 O 0.9900(6) 0.6625(4) 0.6250(2) 0.0731(15) Uani 0.804(7) 1 d D U P D 1
O19 O 0.7543(6) 0.5783(3) 0.55025(17) 0.0798(14) Uani 0.804(7) 1 d D U P D 1
O20 O 0.6926(6) 0.6239(3) 0.6493(3) 0.1048(17) Uani 0.804(7) 1 d D U P D 1
Cl4A Cl 0.8479(12) 0.5873(7) 0.6041(4) 0.0249(16) Uani 0.196(7) 1 d D U P D 2
O17A O 0.916(2) 0.5196(11) 0.6481(8) 0.035(3) Uani 0.196(7) 1 d D U P D 2
O18A O 0.9486(16) 0.6860(7) 0.6172(5) 0.024(2) Uani 0.196(7) 1 d D U P D 2
O19A O 0.890(2) 0.5550(8) 0.5421(4) 0.059(4) Uani 0.196(7) 1 d D U P D 2
O20A O 0.6650(13) 0.5933(11) 0.5978(10) 0.078(5) Uani 0.196(7) 1 d D U P D 2
O24 O 0.6665(3) 0.32673(17) 0.68331(11) 0.0587(6) Uani 1 1 d G . . . .
H24D H 0.635282 0.283905 0.709906 0.088 Uiso 1 1 d G U . . .
H24E H 0.753467 0.368935 0.705171 0.088 Uiso 1 1 d G U . . .

loop_
_atom_site_aniso_label
_atom_site_aniso_U_11
_atom_site_aniso_U_22
_atom_site_aniso_U_33
_atom_site_aniso_U_23
_atom_site_aniso_U_13
_atom_site_aniso_U_12
Cu1 0.01855(11) 0.01949(11) 0.01102(10) 0.00255(7) 0.00076(8) 0.00171(8)
Cu2 0.02194(12) 0.01816(11) 0.01290(10) 0.00274(8) 0.00147(8) 0.00210(8)
O2 0.0369(8) 0.0189(6) 0.0164(6) 0.0028(5) 0.0070(5) 0.0065(6)
C26 0.048(2) 0.0240(17) 0.0248(17) 0.0021(12) 0.0133(14) 0.0127(14)
O1 0.0185(6) 0.0185(6) 0.0122(5) 0.0011(4) 0.0015(5) 0.0005(5)
C16 0.0127(8) 0.0226(9) 0.0138(7) -0.0005(6) -0.0013(6) 0.0012(7)
C10 0.0169(9) 0.0232(9) 0.0183(8) 0.0002(7) 0.0011(7) 0.0004(7)
C11 0.0212(9) 0.0225(9) 0.0267(10) -0.0009(7) 0.0020(7) 0.0004(7)
C12 0.0193(9) 0.0265(10) 0.0247(9) -0.0056(7) 0.0027(7) 0.0015(8)
C14 0.0192(9) 0.0318(10) 0.0165(8) -0.0026(7) 0.0031(7) 0.0014(8)
C15 0.0164(9) 0.0246(9) 0.0157(8) -0.0001(7) 0.0005(6) 0.0005(7)
C13 0.0302(11) 0.0302(11) 0.0313(11) -0.0092(8) 0.0083(9) 0.0023(9)
C9 0.0189(9) 0.0199(9) 0.0231(9) 0.0039(7) 0.0025(7) 0.0011(7)
N3 0.0149(7) 0.0221(8) 0.0172(7) 0.0055(6) 0.0014(6) 0.0009(6)
C8 0.0222(9) 0.0252(10) 0.0222(9) 0.0069(7) 0.0059(7) -0.0032(8)
C27 0.0237(10) 0.0320(11) 0.0194(9) 0.0111(7) 0.0017(7) -0.0011(8)
C6 0.0186(9) 0.0368(11) 0.0146(8) 0.0038(7) 0.0031(7) -0.0044(8)
N2 0.0179(8) 0.0256(8) 0.0137(7) 0.0030(6) 0.0015(6) 0.0013(6)
C5 0.0167(9) 0.0262(9) 0.0141(8) 0.0014(7) 0.0017(6) -0.0010(7)
C4 0.0191(9) 0.0255(9) 0.0146(8) -0.0001(7) -0.0001(7) 0.0014(7)
C3 0.0201(9) 0.0260(10) 0.0155(8) 0.0012(7) -0.0003(7) -0.0006(7)
N1 0.0195(8) 0.0212(8) 0.0172(7) 0.0037(6) -0.0008(6) -0.0033(6)
C2 0.0223(10) 0.0313(11) 0.0301(10) 0.0034(8) -0.0075(8) -0.0007(8)
C1 0.0369(12) 0.0288(11) 0.0299(11) -0.0079(8) -0.0033(9) 0.0041(9)
C17 0.0194(9) 0.0308(10) 0.0126(8) 0.0016(7) 0.0019(6) 0.0005(7)
N4 0.0195(8) 0.0254(8) 0.0136(7) 0.0052(6) -0.0005(6) 0.0009(6)
C18 0.0349(11) 0.0298(11) 0.0159(8) 0.0085(7) 0.0014(8) -0.0027(9)
C19 0.0324(11) 0.0279(10) 0.0256(10) 0.0126(8) 0.0036(8) 0.0054(9)
C20 0.0349(11) 0.0198(9) 0.0253(9) 0.0039(7) 0.0087(8) 0.0000(8)
N5 0.0282(9) 0.0185(8) 0.0188(7) 0.0027(6) 0.0023(6) 0.0037(7)
C21 0.0337(11) 0.0206(9) 0.0234(9) 0.0009(7) -0.0035(8) 0.0045(8)
C22 0.0373(12) 0.0177(9) 0.0251(10) 0.0009(7) -0.0003(8) 0.0024(8)
C23 0.0386(12) 0.0168(9) 0.0258(10) -0.0001(7) -0.0022(8) -0.0001(8)
N6 0.0279(9) 0.0184(8) 0.0228(8) 0.0009(6) 0.0022(7) 0.0008(7)
C24 0.0443(13) 0.0270(11) 0.0206(9) 0.0005(8) 0.0022(9) 0.0020(9)
C25 0.0340(12) 0.0207(10) 0.0321(11) 0.0002(8) 0.0077(9) -0.0040(8)
Cl1 0.0151(3) 0.0329(5) 0.0160(4) 0.0037(3) 0.0009(3) 0.0048(3)
O3 0.0231(16) 0.0441(14) 0.0233(16) 0.0090(10) 0.0092(13) 0.0050(12)
O4 0.0207(14) 0.0382(15) 0.0335(14) 0.0135(11) 0.0048(10) 0.0075(10)
O5 0.0230(10) 0.0516(13) 0.0330(11) -0.0039(9) -0.0105(8) 0.0024(8)
O6 0.0385(12) 0.0470(12) 0.0232(9) -0.0014(8) 0.0090(8) 0.0172(10)
Cl1A 0.020(2) 0.037(4) 0.033(4) 0.007(3) 0.010(2) 0.004(2)
O3A 0.016(5) 0.040(6) 0.024(11) 0.008(6) -0.001(5) 0.013(5)
O4A 0.027(7) 0.036(8) 0.036(7) 0.009(7) 0.019(5) 0.018(5)
O5A 0.028(6) 0.066(8) 0.034(5) -0.002(5) 0.009(4) -0.008(5)
O6A 0.049(8) 0.068(9) 0.039(7) 0.026(6) 0.033(7) 0.046(7)
Cl2 0.0201(2) 0.0222(2) 0.0223(2) 0.00226(16) 0.00544(16) 0.00295(17)
O10 0.0223(7) 0.0344(8) 0.0273(7) 0.0093(6) 0.0079(6) 0.0099(6)
O12 0.0402(9) 0.0240(8) 0.0498(10) 0.0038(7) 0.0058(8) 0.0123(7)
O11 0.0491(11) 0.0723(13) 0.0258(8) 0.0112(8) 0.0201(8) 0.0119(9)
O9 0.0327(9) 0.0345(9) 0.0577(11) -0.0032(8) -0.0038(8) -0.0094(7)
Cl3 0.0471(13) 0.0207(8) 0.0289(9) 0.0054(5) 0.0058(7) 0.0101(6)
O13 0.0477(17) 0.0377(16) 0.066(2) 0.0170(14) -0.0009(14) 0.0175(14)
O14 0.0638(19) 0.053(2) 0.0268(12) 0.0082(11) -0.0022(11) 0.0104(15)
O15 0.0464(17) 0.074(3) 0.065(2) 0.026(2) 0.0153(16) 0.0066(15)
O16 0.127(3) 0.0283(14) 0.0434(18) -0.0103(12) 0.0083(18) 0.0014(15)
Cl3A 0.020(2) 0.029(3) 0.029(2) 0.0005(16) 0.0061(13) 0.0065(14)
O14A 0.104(7) 0.069(5) 0.061(4) -0.019(4) -0.003(4) 0.023(5)
O13A 0.057(4) 0.138(11) 0.095(7) 0.039(7) -0.021(4) 0.028(6)
O15A 0.110(7) 0.069(7) 0.133(9) 0.038(8) 0.093(8) 0.036(7)
O16A 0.068(5) 0.037(3) 0.101(8) 0.012(3) 0.034(5) 0.011(3)
Cl4 0.0292(6) 0.0241(6) 0.0608(14) 0.0072(7) 0.0088(7) 0.0034(4)
O17 0.086(3) 0.0338(18) 0.056(2) 0.0096(16) -0.0085(18) 0.0159(17)
O18 0.057(2) 0.080(3) 0.073(2) 0.025(2) -0.0006(17) -0.037(2)
O19 0.091(3) 0.066(2) 0.0683(19) 0.0199(15) -0.0359(19) -0.0001(19)
O20 0.087(3) 0.090(3) 0.165(4) 0.026(3) 0.084(3) 0.042(2)
Cl4A 0.023(3) 0.023(2) 0.022(2) 0.0044(13) -0.016(2) -0.0009(17)
O17A 0.029(5) 0.032(5) 0.041(5) 0.006(5) -0.004(4) 0.004(4)
O18A 0.032(4) 0.028(3) 0.014(4) -0.002(3) 0.011(3) 0.005(3)
O19A 0.104(9) 0.031(5) 0.034(4) -0.005(3) -0.003(4) -0.003(5)
O20A 0.021(4) 0.072(7) 0.144(11) 0.061(8) 0.000(4) 0.006(3)
O24 0.0357(11) 0.0567(13) 0.0800(16) -0.0175(11) 0.0044(10) 0.0063(9)

loop_
_atom_type_symbol
_atom_type_description
_atom_type_scat_dispersion_real
_atom_type_scat_dispersion_imag
_atom_type_scat_source
C C 0.0033 0.0016 'International Tables Vol C Tables 4.2.6.8 and 6.1.1.4'
Cl Cl 0.1484 0.1585 'International Tables Vol C Tables 4.2.6.8 and 6.1.1.4'
Cu Cu 0.3201 1.2651 'International Tables Vol C Tables 4.2.6.8 and 6.1.1.4'
H H 0.0000 0.0000 'International Tables Vol C Tables 4.2.6.8 and 6.1.1.4'
N N 0.0061 0.0033 'International Tables Vol C Tables 4.2.6.8 and 6.1.1.4'
O O 0.0106 0.0060 'International Tables Vol C Tables 4.2.6.8 and 6.1.1.4'

loop_
_geom_angle_atom_site_label_1
_geom_angle_atom_site_label_2
_geom_angle_atom_site_label_3
_geom_angle
_geom_angle_site_symmetry_1
_geom_angle_site_symmetry_3
_geom_angle_publ_flag
O2 Cu1 N3 168.74(6) . . ?
O2 Cu1 O1 76.41(5) . . ?
N3 Cu1 O1 92.63(6) . . ?
O2 Cu1 N2 92.12(6) . . ?
N3 Cu1 N2 99.14(7) . . ?
O1 Cu1 N2 162.33(6) . . ?
O2 Cu1 Cu2 37.89(4) . . ?
N3 Cu1 Cu2 131.73(5) . . ?
O1 Cu1 Cu2 39.70(4) . . ?
N2 Cu1 Cu2 125.65(5) . . ?
O2 Cu2 N4 166.49(7) . . ?
O2 Cu2 O1 76.79(5) . . ?
N4 Cu2 O1 93.26(6) . . ?
O2 Cu2 N5 91.75(6) . . ?
N4 Cu2 N5 98.71(7) . . ?
O1 Cu2 N5 167.80(6) . . ?
O2 Cu2 O4A 93.3(5) . . ?
N4 Cu2 O4A 94.7(5) . . ?
O1 Cu2 O4A 83.7(8) . . ?
N5 Cu2 O4A 92.9(8) . . ?
O2 Cu2 Cu1 37.65(4) . . ?
N4 Cu2 Cu1 133.56(5) . . ?
O1 Cu2 Cu1 40.33(3) . . ?
N5 Cu2 Cu1 127.59(5) . . ?
O4A Cu2 Cu1 81.0(7) . . ?
C26 O2 Cu1 119.75(17) . . ?
C26 O2 Cu2 120.02(15) . . ?
Cu1 O2 Cu2 104.46(6) . . ?
Cu1 O2 H2A 111.9 . . ?
Cu2 O2 H2A 111.9 . . ?
O2 C26 H26A 109.5 . . ?
O2 C26 H26B 109.5 . . ?
H26A C26 H26B 109.5 . . ?
O2 C26 H26C 109.5 . . ?
H26A C26 H26C 109.5 . . ?
H26B C26 H26C 109.5 . . ?
C16 O1 Cu2 126.48(11) . . ?
C16 O1 Cu1 127.49(11) . . ?
Cu2 O1 Cu1 99.97(5) . . ?
O1 C16 C10 120.86(16) . . ?
O1 C16 C15 120.98(16) . . ?
C10 C16 C15 118.12(16) . . ?
C11 C10 C16 119.60(17) . . ?
C11 C10 C9 116.07(17) . . ?
C16 C10 C9 124.32(17) . . ?
C12 C11 C10 122.69(19) . . ?
C12 C11 H11 118.7 . . ?
C10 C11 H11 118.7 . . ?
C11 C12 C14 117.42(18) . . ?
C11 C12 C13 121.46(19) . . ?
C14 C12 C13 121.05(18) . . ?
C12 C14 C15 122.49(18) . . ?
C12 C14 H14 118.8 . . ?
C15 C14 H14 118.8 . . ?
C14 C15 C16 119.62(17) . . ?
C14 C15 C17 116.01(17) . . ?
C16 C15 C17 124.26(17) . . ?
C12 C13 H13A 109.5 . . ?
C12 C13 H13B 109.5 . . ?
H13A C13 H13B 109.5 . . ?
C12 C13 H13C 109.5 . . ?
H13A C13 H13C 109.5 . . ?
H13B C13 H13C 109.5 . . ?
N3 C9 C10 128.35(18) . . ?
N3 C9 H9 115.8 . . ?
C10 C9 H9 115.8 . . ?
C9 N3 C8 116.08(16) . . ?
C9 N3 Cu1 124.00(13) . . ?
C8 N3 Cu1 119.85(12) . . ?
N3 C8 C27 112.80(15) . . ?
N3 C8 H8A 109.0 . . ?
C27 C8 H8A 109.0 . . ?
N3 C8 H8B 109.0 . . ?
C27 C8 H8B 109.0 . . ?
H8A C8 H8B 107.8 . . ?
C6 C27 C8 113.39(16) . . ?
C6 C27 H27A 108.9 . . ?
C8 C27 H27A 108.9 . . ?
C6 C27 H27B 108.9 . . ?
C8 C27 H27B 108.9 . . ?
H27A C27 H27B 107.7 . . ?
N2 C6 C27 112.64(16) . . ?
N2 C6 H6A 109.1 . . ?
C27 C6 H6A 109.1 . . ?
N2 C6 H6B 109.1 . . ?
C27 C6 H6B 109.1 . . ?
H6A C6 H6B 107.8 . . ?
C5 N2 C6 113.91(15) . . ?
C5 N2 Cu1 108.93(11) . . ?
C6 N2 Cu1 115.23(12) . . ?
C5 N2 H2 107.4(16) . . ?
C6 N2 H2 107.3(16) . . ?
Cu1 N2 H2 103.2(16) . . ?
N2 C5 C4 114.62(15) . . ?
N2 C5 H5A 108.6 . . ?
C4 C5 H5A 108.6 . . ?
N2 C5 H5B 108.6 . . ?
C4 C5 H5B 108.6 . . ?
H5A C5 H5B 107.6 . . ?
C3 C4 C5 109.28(15) . . ?
C3 C4 H4A 109.8 . . ?
C5 C4 H4A 109.8 . . ?
C3 C4 H4B 109.8 . . ?
C5 C4 H4B 109.8 . . ?
H4A C4 H4B 108.3 . . ?
N1 C3 C4 111.44(15) . . ?
N1 C3 H3A 109.3 . . ?
C4 C3 H3A 109.3 . . ?
N1 C3 H3B 109.3 . . ?
C4 C3 H3B 109.3 . . ?
H3A C3 H3B 108.0 . . ?
C1 N1 C2 110.08(16) . . ?
C1 N1 C3 112.61(16) . . ?
C2 N1 C3 111.68(16) . . ?
C1 N1 H1 107.6(17) . . ?
C2 N1 H1 107.5(17) . . ?
C3 N1 H1 107.2(17) . . ?
N1 C2 H2C 109.5 . . ?
N1 C2 H2D 109.5 . . ?
H2C C2 H2D 109.5 . . ?
N1 C2 H2E 109.5 . . ?
H2C C2 H2E 109.5 . . ?
H2D C2 H2E 109.5 . . ?
N1 C1 H1A 109.5 . . ?
N1 C1 H1B 109.5 . . ?
H1A C1 H1B 109.5 . . ?
N1 C1 H1C 109.5 . . ?
H1A C1 H1C 109.5 . . ?
H1B C1 H1C 109.5 . . ?
N4 C17 C15 128.30(17) . . ?
N4 C17 H17 115.8 . . ?
C15 C17 H17 115.8 . . ?
C17 N4 C18 114.79(16) . . ?
C17 N4 Cu2 122.27(13) . . ?
C18 N4 Cu2 122.92(13) . . ?
N4 C18 C19 113.84(16) . . ?
N4 C18 H18A 108.8 . . ?
C19 C18 H18A 108.8 . . ?
N4 C18 H18B 108.8 . . ?
C19 C18 H18B 108.8 . . ?
H18A C18 H18B 107.7 . . ?
C18 C19 C20 113.58(17) . . ?
C18 C19 H19A 108.8 . . ?
C20 C19 H19A 108.8 . . ?
C18 C19 H19B 108.8 . . ?
C20 C19 H19B 108.9 . . ?
H19A C19 H19B 107.7 . . ?
N5 C20 C19 110.79(17) . . ?
N5 C20 H20A 109.5 . . ?
C19 C20 H20A 109.5 . . ?
N5 C20 H20B 109.5 . . ?
C19 C20 H20B 109.5 . . ?
H20A C20 H20B 108.1 . . ?
C20 N5 C21 112.62(17) . . ?
C20 N5 Cu2 118.43(12) . . ?
C21 N5 Cu2 110.24(12) . . ?
C20 N5 H5 106.5(16) . . ?
C21 N5 H5 108.7(16) . . ?
Cu2 N5 H5 99.0(16) . . ?
N5 C21 C22 113.45(17) . . ?
N5 C21 H21A 108.9 . . ?
C22 C21 H21A 108.9 . . ?
N5 C21 H21B 108.9 . . ?
C22 C21 H21B 108.9 . . ?
H21A C21 H21B 107.7 . . ?
C23 C22 C21 108.74(16) . . ?
C23 C22 H22A 109.9 . . ?
C21 C22 H22A 109.9 . . ?
C23 C22 H22B 109.9 . . ?
C21 C22 H22B 109.9 . . ?
H22A C22 H22B 108.3 . . ?
N6 C23 C22 112.01(17) . . ?
N6 C23 H23A 109.2 . . ?
C22 C23 H23A 109.2 . . ?
N6 C23 H23B 109.2 . . ?
C22 C23 H23B 109.2 . . ?
H23A C23 H23B 107.9 . . ?
C25 N6 C24 110.96(17) . . ?
C25 N6 C23 112.04(17) . . ?
C24 N6 C23 110.95(16) . . ?
C25 N6 H6 106.4(17) . . ?
C24 N6 H6 107.9(17) . . ?
C23 N6 H6 108.5(17) . . ?
N6 C24 H24A 109.5 . . ?
N6 C24 H24B 109.5 . . ?
H24A C24 H24B 109.5 . . ?
N6 C24 H24C 109.5 . . ?
H24A C24 H24C 109.5 . . ?
H24B C24 H24C 109.5 . . ?
N6 C25 H25A 109.5 . . ?
N6 C25 H25B 109.5 . . ?
H25A C25 H25B 109.5 . . ?
N6 C25 H25C 109.5 . . ?
H25A C25 H25C 109.5 . . ?
H25B C25 H25C 109.5 . . ?
O6 Cl1 O5 109.45(14) . . ?
O6 Cl1 O3 109.2(3) . . ?
O5 Cl1 O3 110.0(3) . . ?
O6 Cl1 O4 109.16(16) . . ?
O5 Cl1 O4 109.4(2) . . ?
O3 Cl1 O4 109.6(3) . . ?
O5A Cl1A O4A 111.6(14) . . ?
O5A Cl1A O6A 112.7(10) . . ?
O4A Cl1A O6A 112.6(11) . . ?
O5A Cl1A O3A 109.5(17) . . ?
O4A Cl1A O3A 106.7(18) . . ?
O6A Cl1A O3A 103.2(15) . . ?
Cl1A O4A Cu2 147.4(19) . . ?
O9 Cl2 O11 110.00(12) . . ?
O9 Cl2 O12 108.81(11) . . ?
O11 Cl2 O12 110.84(11) . . ?
O9 Cl2 O10 109.68(10) . . ?
O11 Cl2 O10 109.10(10) . . ?
O12 Cl2 O10 108.38(10) . . ?
O13 Cl3 O16 110.9(3) . . ?
O13 Cl3 O14 108.6(3) . . ?
O16 Cl3 O14 108.2(3) . . ?
O13 Cl3 O15 111.6(4) . . ?
O16 Cl3 O15 110.7(4) . . ?
O14 Cl3 O15 106.6(3) . . ?
O16A Cl3A O13A 115.8(9) . . ?
O16A Cl3A O14A 109.5(9) . . ?
O13A Cl3A O14A 103.8(9) . . ?
O16A Cl3A O15A 112.2(9) . . ?
O13A Cl3A O15A 102.2(10) . . ?
O14A Cl3A O15A 113.0(10) . . ?
O20 Cl4 O18 110.7(3) . . ?
O20 Cl4 O17 108.7(3) . . ?
O18 Cl4 O17 110.5(3) . . ?
O20 Cl4 O19 107.5(3) . . ?
O18 Cl4 O19 109.7(3) . . ?
O17 Cl4 O19 109.8(3) . . ?
O20A Cl4A O17A 115.6(11) . . ?
O20A Cl4A O18A 110.6(10) . . ?
O17A Cl4A O18A 111.0(9) . . ?
O20A Cl4A O19A 106.7(11) . . ?
O17A Cl4A O19A 108.7(11) . . ?
O18A Cl4A O19A 103.4(8) . . ?
H24D O24 H24E 104.5 . . ?

loop_
_geom_bond_atom_site_label_1
_geom_bond_atom_site_label_2
_geom_bond_distance
_geom_bond_site_symmetry_2
_geom_bond_publ_flag
Cu1 O2 1.9103(14) . ?
Cu1 N3 1.9430(16) . ?
Cu1 O1 1.9901(12) . ?
Cu1 N2 2.0252(15) . ?
Cu1 Cu2 3.0284(3) . ?
Cu2 O2 1.9207(13) . ?
Cu2 N4 1.9503(15) . ?
Cu2 O1 1.9641(13) . ?
Cu2 N5 2.0038(17) . ?
Cu2 O4A 2.39(2) . ?
O2 C26 1.447(4) . ?
O2 H2A 0.8695 . ?
C26 H26A 0.9800 . ?
C26 H26B 0.9800 . ?
C26 H26C 0.9800 . ?
O1 C16 1.318(2) . ?
C16 C10 1.414(3) . ?
C16 C15 1.419(2) . ?
C10 C11 1.403(3) . ?
C10 C9 1.453(3) . ?
C11 C12 1.383(3) . ?
C11 H11 0.9500 . ?
C12 C14 1.384(3) . ?
C12 C13 1.509(3) . ?
C14 C15 1.404(3) . ?
C14 H14 0.9500 . ?
C15 C17 1.447(3) . ?
C13 H13A 0.9800 . ?
C13 H13B 0.9800 . ?
C13 H13C 0.9800 . ?
C9 N3 1.277(2) . ?
C9 H9 0.9500 . ?
N3 C8 1.479(2) . ?
C8 C27 1.520(3) . ?
C8 H8A 0.9900 . ?
C8 H8B 0.9900 . ?
C27 C6 1.519(3) . ?
C27 H27A 0.9900 . ?
C27 H27B 0.9900 . ?
C6 N2 1.491(2) . ?
C6 H6A 0.9900 . ?
C6 H6B 0.9900 . ?
N2 C5 1.490(2) . ?
N2 H2 0.88(3) . ?
C5 C4 1.525(2) . ?
C5 H5A 0.9900 . ?
C5 H5B 0.9900 . ?
C4 C3 1.518(3) . ?
C4 H4A 0.9900 . ?
C4 H4B 0.9900 . ?
C3 N1 1.505(2) . ?
C3 H3A 0.9900 . ?
C3 H3B 0.9900 . ?
N1 C1 1.486(3) . ?
N1 C2 1.496(3) . ?
N1 H1 0.86(3) . ?
C2 H2C 0.9800 . ?
C2 H2D 0.9800 . ?
C2 H2E 0.9800 . ?
C1 H1A 0.9800 . ?
C1 H1B 0.9800 . ?
C1 H1C 0.9800 . ?
C17 N4 1.288(3) . ?
C17 H17 0.9500 . ?
N4 C18 1.487(2) . ?
C18 C19 1.516(3) . ?
C18 H18A 0.9900 . ?
C18 H18B 0.9900 . ?
C19 C20 1.519(3) . ?
C19 H19A 0.9900 . ?
C19 H19B 0.9900 . ?
C20 N5 1.488(2) . ?
C20 H20A 0.9900 . ?
C20 H20B 0.9900 . ?
N5 C21 1.491(3) . ?
N5 H5 0.87(3) . ?
C21 C22 1.524(3) . ?
C21 H21A 0.9900 . ?
C21 H21B 0.9900 . ?
C22 C23 1.520(3) . ?
C22 H22A 0.9900 . ?
C22 H22B 0.9900 . ?
C23 N6 1.499(3) . ?
C23 H23A 0.9900 . ?
C23 H23B 0.9900 . ?
N6 C25 1.489(3) . ?
N6 C24 1.492(3) . ?
N6 H6 0.85(3) . ?
C24 H24A 0.9800 . ?
C24 H24B 0.9800 . ?
C24 H24C 0.9800 . ?
C25 H25A 0.9800 . ?
C25 H25B 0.9800 . ?
C25 H25C 0.9800 . ?
Cl1 O6 1.440(2) . ?
Cl1 O5 1.440(2) . ?
Cl1 O3 1.443(3) . ?
Cl1 O4 1.453(2) . ?
Cl1A O5A 1.412(12) . ?
Cl1A O4A 1.422(14) . ?
Cl1A O6A 1.452(11) . ?
Cl1A O3A 1.456(16) . ?
Cl2 O9 1.4306(17) . ?
Cl2 O11 1.4329(16) . ?
Cl2 O12 1.4391(16) . ?
Cl2 O10 1.4455(15) . ?
Cl3 O13 1.416(5) . ?
Cl3 O16 1.431(5) . ?
Cl3 O14 1.443(5) . ?
Cl3 O15 1.445(5) . ?
Cl3A O16A 1.403(11) . ?
Cl3A O13A 1.408(10) . ?
Cl3A O14A 1.432(11) . ?
Cl3A O15A 1.441(11) . ?
Cl4 O20 1.408(4) . ?
Cl4 O18 1.419(4) . ?
Cl4 O17 1.420(4) . ?
Cl4 O19 1.434(4) . ?
Cl4A O20A 1.338(11) . ?
Cl4A O17A 1.424(12) . ?
Cl4A O18A 1.437(11) . ?
Cl4A O19A 1.455(12) . ?
O24 H24D 0.8703 . ?
O24 H24E 0.8700 . ?
